data_7026862
loop_
_publ_author_name
'Pilia, Luca'
'Artizzu, Flavia'
'Espa, Davide'
'Marchi\`o, Luciano'
'Mercuri, Maria Laura'
'Serpe, Angela'
'Deplano, Paola'

_publ_section_title
;
 New sulfur-oxygen mixed-donor ligand
 N,N'-dimethyl-piperazine-3-oxo-2-thione (Me2pipto) and its Ni(II) and
 Fe(II) complexes.
;
_journal_issue 35
_journal_name_full 'Dalton transactions (Cambridge, England : 2003)'
_journal_page_first 8139
_journal_page_last 8142
_journal_paper_doi 10.1039/c0dt00803f
_journal_volume 39
_journal_year 2010
_chemical_formula_moiety 'C18 H30 Fe N6 O3 S3 2+, B2 F8 2-'
_chemical_formula_sum 'C18 H30 B2 F8 Fe N6 O3 S3'
_chemical_formula_weight 704.13
_chemical_name_systematic
;
?
;
_space_group_IT_number 15
_symmetry_cell_setting monoclinic
_symmetry_space_group_name_Hall '-C 2yc'
_symmetry_space_group_name_H-M 'C 1 2/c 1'
_atom_sites_solution_hydrogens geom
_atom_sites_solution_primary direct
_atom_sites_solution_secondary difmap
_audit_creation_method SHELXL-97
_cell_angle_alpha 90.00
_cell_angle_beta 129.60(2)
_cell_angle_gamma 90.00
_cell_formula_units_Z 4
_cell_length_a 20.40(1)
_cell_length_b 10.992(8)
_cell_length_c 16.20(1)
_cell_measurement_reflns_used 7904
_cell_measurement_temperature 293(2)
_cell_measurement_theta_max 24.99
_cell_measurement_theta_min 2.18
_cell_volume 2799(3)
_computing_cell_refinement Saint
_computing_data_collection Smart
_computing_data_reduction Saint
_computing_molecular_graphics 'Ortep3 fpr windows'
_computing_structure_refinement 'SHELXL-97 (Sheldrick, 1997)'
_computing_structure_solution Sir97
_diffrn_ambient_temperature 293(2)
_diffrn_measured_fraction_theta_full 0.995
_diffrn_measured_fraction_theta_max 0.995
_diffrn_measurement_device_type 'Bruker Smart 1000 CCD'
_diffrn_measurement_method 'theta & omega scan'
_diffrn_radiation_monochromator graphite
_diffrn_radiation_source 'fine-focus sealed tube'
_diffrn_radiation_type MoK\a
_diffrn_radiation_wavelength 0.71073
_diffrn_reflns_av_R_equivalents 0.0396
_diffrn_reflns_av_sigmaI/netI 0.0231
_diffrn_reflns_limit_h_max 23
_diffrn_reflns_limit_h_min -25
_diffrn_reflns_limit_k_max 13
_diffrn_reflns_limit_k_min -13
_diffrn_reflns_limit_l_max 19
_diffrn_reflns_limit_l_min -18
_diffrn_reflns_number 13694
_diffrn_reflns_theta_full 26.00
_diffrn_reflns_theta_max 26.00
_diffrn_reflns_theta_min 2.25
_diffrn_standards_decay_% none
_exptl_absorpt_coefficient_mu 0.851
_exptl_absorpt_correction_T_max 1.000
_exptl_absorpt_correction_T_min 0.651
_exptl_absorpt_correction_type multi-scan
_exptl_absorpt_process_details SADABS
_exptl_crystal_colour brown
_exptl_crystal_density_diffrn 1.671
_exptl_crystal_density_method 'not measured'
_exptl_crystal_description prism
_exptl_crystal_F_000 1440
_exptl_crystal_size_max 0.55
_exptl_crystal_size_mid 0.45
_exptl_crystal_size_min 0.30
_refine_diff_density_max 0.702
_refine_diff_density_min -0.398
_refine_diff_density_rms 0.073
_refine_ls_extinction_method none
_refine_ls_goodness_of_fit_ref 1.075
_refine_ls_hydrogen_treatment mixed
_refine_ls_matrix_type full
_refine_ls_number_parameters 206
_refine_ls_number_reflns 2731
_refine_ls_number_restraints 0
_refine_ls_restrained_S_all 1.075
_refine_ls_R_factor_all 0.0802
_refine_ls_R_factor_gt 0.0547
_refine_ls_shift/su_max 0.000
_refine_ls_shift/su_mean 0.000
_refine_ls_structure_factor_coef Fsqd
_refine_ls_weighting_details 'calc w=1/[\s^2^(Fo^2^)+(0.0794P)^2^+8.4745P] where P=(Fo^2^+2Fc^2^)/3'
_refine_ls_weighting_scheme calc
_refine_ls_wR_factor_gt 0.1429
_refine_ls_wR_factor_ref 0.1702
_reflns_number_gt 2037
_reflns_number_total 2731
_reflns_threshold_expression >2sigma(I)
_cod_data_source_file c0dt00803f.txt
_cod_data_source_block fepip
_cod_depositor_comments
;
The following automatic conversions were performed:

'_symmetry_cell_setting' value 'Monoclinic' changed to 'monoclinic'
according to /home/saulius/struct/CIF-dictionaries/cif_core.dic
dictionary named 'cif_core.dic' version 2.4.2 from 2011-04-26.

Automatic conversion script
Id: cif_fix_values 1891 2012-01-12 08:04:46Z andrius 
;
_cod_original_sg_symbol_H-M C2/c
_cod_database_code 7026862

loop_
_symmetry_equiv_pos_as_xyz
'x, y, z'
'-x, y, -z+1/2'
'x+1/2, y+1/2, z'
'-x+1/2, y+1/2, -z+1/2'
'-x, -y, -z'
'x, -y, z-1/2'
'-x+1/2, -y+1/2, -z'
'x+1/2, -y+1/2, z-1/2'

loop_
_atom_site_label
_atom_site_type_symbol
_atom_site_fract_x
_atom_site_fract_y
_atom_site_fract_z
_atom_site_U_iso_or_equiv
_atom_site_adp_type
_atom_site_occupancy
_atom_site_symmetry_multiplicity
_atom_site_calc_flag
_atom_site_refinement_flags
_atom_site_disorder_assembly
_atom_site_disorder_group
C11 C 0.5823(2) 0.6554(3) 0.4523(3) 0.0416(8) Uani 1 1 d . . .
C12 C 0.5463(3) 0.2182(4) 0.2960(4) 0.0559(11) Uani 1 1 d . . .
C31 C 0.5042(3) 0.7411(4) 0.5308(3) 0.0513(10) Uani 1 1 d . . .
H31A H 0.4843 0.7369 0.5713 0.062 Uiso 1 1 calc R . .
H31B H 0.4900 0.8207 0.4975 0.062 Uiso 1 1 calc R . .
C32 C 0.5343(4) 0.0063(5) 0.3081(5) 0.0778(16) Uani 1 1 d . . .
C41 C 0.5968(3) 0.7237(4) 0.6028(3) 0.0497(9) Uani 1 1 d . . .
H41A H 0.6247 0.7912 0.6527 0.060 Uiso 1 1 calc R . .
H41B H 0.6117 0.6494 0.6437 0.060 Uiso 1 1 calc R . .
C51 C 0.3774(2) 0.6176(4) 0.4020(4) 0.0549(10) Uani 1 1 d . . .
H51A H 0.3543 0.5630 0.3430 0.082 Uiso 1 1 calc R . .
H51B H 0.3437 0.6903 0.3768 0.082 Uiso 1 1 calc R . .
H51C H 0.3768 0.5791 0.4547 0.082 Uiso 1 1 calc R . .
C52 C 0.6692(4) 0.1107(9) 0.4351(5) 0.118(3) Uani 1 1 d . . .
H52A H 0.6984 0.1810 0.4379 0.177 Uiso 1 1 calc R A .
H52B H 0.6944 0.0385 0.4326 0.177 Uiso 1 1 calc R . .
H52C H 0.6735 0.1086 0.4977 0.177 Uiso 1 1 calc R . .
C61 C 0.7056(3) 0.7697(5) 0.5839(4) 0.0684(13) Uani 1 1 d . . .
H61A H 0.7465 0.7064 0.6077 0.103 Uiso 1 1 calc R . .
H61B H 0.7245 0.8210 0.6434 0.103 Uiso 1 1 calc R . .
H61C H 0.6995 0.8174 0.5298 0.103 Uiso 1 1 calc R . .
C21 C 0.4993(2) 0.6031(3) 0.4129(3) 0.0380(8) Uani 1 1 d . . .
N11 N 0.46312(19) 0.6480(3) 0.4491(2) 0.0408(7) Uani 1 1 d . . .
N12 N 0.5815(2) 0.1165(4) 0.3413(3) 0.0648(10) Uani 1 1 d . A .
N21 N 0.62483(19) 0.7165(3) 0.5403(3) 0.0458(7) Uani 1 1 d . . .
O21 O 0.46770(17) 0.5221(2) 0.3458(2) 0.0462(6) Uani 1 1 d . A .
F1 F 0.6173(2) -0.1368(3) 0.2045(3) 0.0945(10) Uani 1 1 d . . .
F2 F 0.6066(3) -0.0064(3) 0.0900(3) 0.1199(15) Uani 1 1 d . . .
F3 F 0.6873(3) 0.0378(4) 0.2612(3) 0.1185(14) Uani 1 1 d . . .
F4 F 0.7223(3) -0.1055(4) 0.2022(4) 0.1281(15) Uani 1 1 d . . .
S11 S 0.61226(7) 0.63290(13) 0.37964(10) 0.0674(4) Uani 1 1 d . A .
S12 S 0.61679(17) 0.3321(2) 0.34990(19) 0.0515(5) Uani 0.50 1 d P A 1
O22 O 0.5657(4) 0.3278(5) 0.3098(5) 0.0485(13) Uani 0.50 1 d P A 2
Fe Fe 0.5000 0.48761(7) 0.2500 0.0473(3) Uani 1 2 d S . .
B B 0.6582(4) -0.0528(5) 0.1902(5) 0.0697(15) Uani 1 1 d . . .
H32A H 0.508(4) -0.001(5) 0.342(5) 0.080(18) Uiso 1 1 d . . .
H32B H 0.568(4) -0.055(6) 0.334(5) 0.10(2) Uiso 1 1 d . . .

loop_
_atom_site_aniso_label
_atom_site_aniso_U_11
_atom_site_aniso_U_22
_atom_site_aniso_U_33
_atom_site_aniso_U_23
_atom_site_aniso_U_13
_atom_site_aniso_U_12
C11 0.0376(18) 0.048(2) 0.0389(18) -0.0001(16) 0.0240(16) -0.0052(15)
C12 0.072(3) 0.062(3) 0.057(2) -0.010(2) 0.052(2) -0.013(2)
C31 0.057(2) 0.051(2) 0.054(2) -0.0100(19) 0.039(2) -0.0030(18)
C32 0.079(4) 0.057(3) 0.081(4) 0.011(3) 0.043(3) 0.010(3)
C41 0.056(2) 0.051(2) 0.040(2) -0.0058(17) 0.0294(19) -0.0059(18)
C51 0.044(2) 0.063(3) 0.063(3) 0.002(2) 0.036(2) -0.0024(19)
C52 0.055(3) 0.202(9) 0.066(4) -0.005(5) 0.024(3) -0.003(4)
C61 0.046(2) 0.088(4) 0.061(3) -0.015(2) 0.029(2) -0.023(2)
C21 0.0416(18) 0.0398(18) 0.0336(17) 0.0021(14) 0.0245(15) -0.0048(15)
N11 0.0406(16) 0.0435(17) 0.0401(16) -0.0003(13) 0.0266(14) -0.0022(13)
N12 0.050(2) 0.081(3) 0.059(2) -0.003(2) 0.0329(19) -0.0008(19)
N21 0.0397(16) 0.0511(18) 0.0420(17) -0.0029(14) 0.0240(14) -0.0066(14)
O21 0.0535(16) 0.0500(15) 0.0388(14) -0.0075(11) 0.0312(13) -0.0128(12)
F1 0.084(2) 0.087(2) 0.107(3) 0.0030(19) 0.059(2) -0.0077(17)
F2 0.108(3) 0.093(3) 0.079(2) 0.0090(19) 0.022(2) -0.012(2)
F3 0.130(3) 0.102(3) 0.091(3) -0.029(2) 0.055(2) -0.027(2)
F4 0.105(3) 0.128(3) 0.165(4) 0.016(3) 0.093(3) 0.024(3)
S11 0.0552(7) 0.1019(10) 0.0610(7) -0.0230(6) 0.0445(6) -0.0243(6)
S12 0.0377(11) 0.0577(13) 0.0470(12) 0.0078(10) 0.0214(10) 0.0011(11)
O22 0.036(3) 0.052(4) 0.051(3) -0.002(3) 0.025(3) -0.003(3)
Fe 0.0578(5) 0.0510(5) 0.0385(4) 0.000 0.0332(4) 0.000
B 0.052(3) 0.054(3) 0.071(4) 0.000(3) 0.024(3) 0.002(2)

loop_
_atom_type_symbol
_atom_type_description
_atom_type_scat_dispersion_real
_atom_type_scat_dispersion_imag
_atom_type_scat_source
C C 0.0033 0.0016 'International Tables Vol C Tables 4.2.6.8 and 6.1.1.4'
H H 0.0000 0.0000 'International Tables Vol C Tables 4.2.6.8 and 6.1.1.4'
N N 0.0061 0.0033 'International Tables Vol C Tables 4.2.6.8 and 6.1.1.4'
O O 0.0106 0.0060 'International Tables Vol C Tables 4.2.6.8 and 6.1.1.4'
F F 0.0171 0.0103 'International Tables Vol C Tables 4.2.6.8 and 6.1.1.4'
S S 0.1246 0.1234 'International Tables Vol C Tables 4.2.6.8 and 6.1.1.4'
Fe Fe 0.3463 0.8444 'International Tables Vol C Tables 4.2.6.8 and 6.1.1.4'
B B 0.0013 0.0007 'International Tables Vol C Tables 4.2.6.8 and 6.1.1.4'

loop_
_geom_angle_atom_site_label_1
_geom_angle_atom_site_label_2
_geom_angle_atom_site_label_3
_geom_angle
_geom_angle_site_symmetry_1
_geom_angle_site_symmetry_3
N21 C11 C21 117.0(3) . .
N21 C11 S11 124.9(3) . .
C21 C11 S11 118.1(3) . .
O22 C12 N12 138.3(5) . .
O22 C12 C12 103.7(4) . 2_655
N12 C12 C12 117.8(3) . 2_655
O22 C12 S12 27.3(3) . .
N12 C12 S12 112.0(4) . .
C12 C12 S12 130.2(2) 2_655 .
N11 C31 C41 109.7(3) . .
N11 C31 H31A 109.7 . .
C41 C31 H31A 109.7 . .
N11 C31 H31B 109.7 . .
C41 C31 H31B 109.7 . .
H31A C31 H31B 108.2 . .
N12 C32 C32 110.4(4) . 2_655
N12 C32 H32A 110(3) . .
C32 C32 H32A 108(4) 2_655 .
N12 C32 H32B 111(4) . .
C32 C32 H32B 116(4) 2_655 .
H32A C32 H32B 101(5) . .
N21 C41 C31 109.4(3) . .
N21 C41 H41A 109.8 . .
C31 C41 H41A 109.8 . .
N21 C41 H41B 109.8 . .
C31 C41 H41B 109.8 . .
H41A C41 H41B 108.2 . .
N11 C51 H51A 109.5 . .
N11 C51 H51B 109.5 . .
H51A C51 H51B 109.5 . .
N11 C51 H51C 109.5 . .
H51A C51 H51C 109.5 . .
H51B C51 H51C 109.5 . .
N12 C52 H52A 109.5 . .
N12 C52 H52B 109.5 . .
H52A C52 H52B 109.5 . .
N12 C52 H52C 109.5 . .
H52A C52 H52C 109.5 . .
H52B C52 H52C 109.5 . .
N21 C61 H61A 109.5 . .
N21 C61 H61B 109.5 . .
H61A C61 H61B 109.5 . .
N21 C61 H61C 109.5 . .
H61A C61 H61C 109.5 . .
H61B C61 H61C 109.5 . .
O21 C21 N11 123.3(3) . .
O21 C21 C11 118.2(3) . .
N11 C21 C11 118.5(3) . .
C21 N11 C51 121.6(3) . .
C21 N11 C31 121.2(3) . .
C51 N11 C31 116.8(3) . .
C12 N12 C32 122.1(4) . .
C12 N12 C52 120.9(6) . .
C32 N12 C52 116.7(6) . .
C11 N21 C61 120.5(3) . .
C11 N21 C41 121.0(3) . .
C61 N21 C41 118.2(3) . .
C21 O21 Fe 124.0(2) . .
C11 S11 Fe 97.99(14) . .
C12 S12 Fe 91.5(2) . .
C12 O22 Fe 135.4(5) . .
O22 Fe O22 61.2(4) 2_655 .
O22 Fe O21 95.00(18) 2_655 .
O22 Fe O21 103.19(18) . .
O22 Fe O21 103.19(18) 2_655 2_655
O22 Fe O21 95.00(18) . 2_655
O21 Fe O21 158.89(15) . 2_655
O22 Fe S11 159.15(18) 2_655 .
O22 Fe S11 100.44(19) . .
O21 Fe S11 79.01(9) . .
O21 Fe S11 87.32(9) 2_655 .
O22 Fe S11 100.44(19) 2_655 2_655
O22 Fe S11 159.15(18) . 2_655
O21 Fe S11 87.32(9) . 2_655
O21 Fe S11 79.01(9) 2_655 2_655
S11 Fe S11 99.22(9) . 2_655
O22 Fe S12 16.61(17) 2_655 2_655
O22 Fe S12 77.6(2) . 2_655
O21 Fe S12 89.04(10) . 2_655
O21 Fe S12 105.44(10) 2_655 2_655
S11 Fe S12 167.19(6) . 2_655
S11 Fe S12 84.69(9) 2_655 2_655
O22 Fe S12 77.6(2) 2_655 .
O22 Fe S12 16.61(17) . .
O21 Fe S12 105.44(10) . .
O21 Fe S12 89.04(10) 2_655 .
S11 Fe S12 84.69(9) . .
S11 Fe S12 167.19(6) 2_655 .
S12 Fe S12 94.16(13) 2_655 .
F4 B F3 110.0(5) . .
F4 B F2 106.3(6) . .
F3 B F2 109.3(5) . .
F4 B F1 109.5(5) . .
F3 B F1 110.0(6) . .
F2 B F1 111.6(5) . .

loop_
_geom_bond_atom_site_label_1
_geom_bond_atom_site_label_2
_geom_bond_distance
_geom_bond_site_symmetry_2
C11 N21 1.288(5) .
C11 C21 1.493(5) .
C11 S11 1.654(4) .
C12 O22 1.243(7) .
C12 N12 1.278(6) .
C12 C12 1.483(9) 2_655
C12 S12 1.672(5) .
C31 N11 1.445(5) .
C31 C41 1.467(6) .
C31 H31A 0.9700 .
C31 H31B 0.9700 .
C32 N12 1.421(7) .
C32 C32 1.464(13) 2_655
C32 H32A 0.99(6) .
C32 H32B 0.85(7) .
C41 N21 1.450(5) .
C41 H41A 0.9700 .
C41 H41B 0.9700 .
C51 N11 1.432(5) .
C51 H51A 0.9600 .
C51 H51B 0.9600 .
C51 H51C 0.9600 .
C52 N12 1.431(7) .
C52 H52A 0.9600 .
C52 H52B 0.9600 .
C52 H52C 0.9600 .
C61 N21 1.439(5) .
C61 H61A 0.9600 .
C61 H61B 0.9600 .
C61 H61C 0.9600 .
C21 O21 1.222(4) .
C21 N11 1.297(5) .
O21 Fe 2.072(3) .
F1 B 1.361(7) .
F2 B 1.351(7) .
F3 B 1.340(7) .
F4 B 1.328(7) .
S11 Fe 2.4646(17) .
S12 Fe 2.511(3) .
O22 Fe 2.041(6) .
Fe O22 2.041(6) 2_655
Fe O21 2.072(3) 2_655
Fe S11 2.4646(17) 2_655
Fe S12 2.511(3) 2_655
